data_1526576
loop_
_publ_author_name
'Schoen, J.C.'
'Wevers, M.A.C.'
'Jansen, M.'

_publ_section_title
;
 Investigation of the possible ternary nitrides in the system (Li3 N)/(Na3
 N)
;
_journal_name_full 'Solid State Sciences'
_journal_page_first 449
_journal_page_last 456
_journal_volume 2
_journal_year 2000
_chemical_formula_sum 'Li5 N2 Na'
_chemical_name_systematic 'Li5 Na N2'
_space_group_IT_number 6
_symmetry_space_group_name_Hall 'P -2y'
_symmetry_space_group_name_H-M 'P 1 m 1'
_cell_angle_alpha 90
_cell_angle_beta 121.71
_cell_angle_gamma 90
_cell_formula_units_Z 1
_cell_length_a 4.28
_cell_length_b 3.86
_cell_length_c 7.827
_cell_volume 110.005
_citation_journal_id_ASTM SSSCFJ
_cod_data_source_file Schoen_SSSCFJ_2000_637.cif
_cod_data_source_block Li5N2Na1
_cod_original_cell_volume 110.0051
_cod_original_formula_sum 'Li5 N2 Na1'
_cod_database_code 1526576

loop_
_symmetry_equiv_pos_as_xyz
x,y,z
x,-y,z

loop_
_atom_site_label
_atom_site_type_symbol
_atom_site_fract_x
_atom_site_fract_y
_atom_site_fract_z
_atom_site_occupancy
_atom_site_U_iso_or_equiv
Li3 Li+1 0.842 0 0.363 1 0.0
N1 N-3 0.709 0.5 0.207 1 0.0
N2 N-3 0.183 0 0.688 1 0.0
Na1 Na+1 0.213 0.5 0.872 1 0.0
Li4 Li+1 0.665 0 0.67 1 0.0
Li1 Li+1 0.222 0.5 0.221 1 0.0
Li2 Li+1 0.925 0.5 0.535 1 0.0
Li5 Li+1 0.579 0 0.026 1 0.0
